data_1007134
loop_
_publ_author_name
'Durif, A'
'Averbuch-Pouchot, M T'

_publ_section_title
;
Preparation and Crystal Structure of Copper Tetrasodium
Trimetaphosphate Tetrahydrate: Cu Na~4~ (P~3~ O~9~)~2~ (H~2~
O)~4~
;
_journal_coden_ASTM ZAACAB
_journal_name_full
;
Zeitschrift fuer Anorganische und Allgemeine Chemie
;
_journal_page_first 85
_journal_page_last 91
_journal_paper_doi 10.1002/zaac.19845140711
_journal_volume 514
_journal_year 1984
_chemical_formula_structural 'Cu Na4 (P3 O9)2 (H2 O)4'
_chemical_formula_sum 'Cu H8 Na4 O22 P6'
_chemical_name_systematic
;
Copper tetrasodium cyclo-triphosphate tetrahydrate
;
_space_group_IT_number 2
_symmetry_cell_setting triclinic
_symmetry_Int_Tables_number 2
_symmetry_space_group_name_Hall '-P 1'
_symmetry_space_group_name_H-M 'P -1'
_cell_angle_alpha 102.55(5)
_cell_angle_beta 97.85(5)
_cell_angle_gamma 84.00(5)
_cell_formula_units_Z 1
_cell_length_a 7.897(5)
_cell_length_b 8.361(5)
_cell_length_c 7.115(5)
_cell_volume 452.9
_exptl_crystal_density_meas 2.57
_refine_ls_R_factor_all 0.017
_cod_original_formula_sum 'H8 Cu Na4 O22 P6'
_cod_database_code 1007134

loop_
_symmetry_equiv_pos_as_xyz
x,y,z
-x,-y,-z

loop_
_atom_site_label
_atom_site_type_symbol
_atom_site_symmetry_multiplicity
_atom_site_Wyckoff_symbol
_atom_site_fract_x
_atom_site_fract_y
_atom_site_fract_z
_atom_site_occupancy
_atom_site_attached_hydrogens
_atom_site_calc_flag
Cu1 Cu2+ 1 a 0. 0. 0. 1. 0 d
P1 P5+ 2 i 0.79275(6) 0.16502(6) 0.44055(7) 1. 0 d
P2 P5+ 2 i 0.98434(6) 0.70453(6) 0.21542(7) 1. 0 d
P3 P5+ 2 i 0.28951(6) 0.50969(6) 0.33768(7) 1. 0 d
Na1 Na1+ 2 i 0.5781(1) 0.7970(1) 0.3549(1) 1. 0 d
Na2 Na1+ 2 i 0.6897(1) 0.4042(1) 0.1016(1) 1. 0 d
O1 O2- 2 i 0.3185(2) 0.9245(2) 0.4714(2) 1. 0 d
O2 O2- 2 i 0.8192(2) 0.1053(2) 0.2351(2) 1. 0 d
O3 O2- 2 i 0.0240(2) 0.8151(2) 0.4296(2) 1. 0 d
O4 O2- 2 i 0.7190(2) 0.3552(2) 0.4623(2) 1. 0 d
O5 O2- 2 i 0.0570(2) 0.7789(2) 0.0735(2) 1. 0 d
O6 O2- 2 i 0.8026(2) 0.6691(2) 0.1836(2) 1. 0 d
O7 O2- 2 i 0.0970(2) 0.5366(2) 0.234(2) 1. 0 d
O8 O2- 2 i 0.4133(2) 0.5543(2) 0.2224(2) 1. 0 d
O9 O2- 2 i 0.3066(2) 0.3460(2) 0.3879(2) 1. 0 d
O10 O2- 2 i 0.2042(2) 0.0717(2) 0.1686(2) 1. 0 d
O11 O2- 2 i 0.4846(2) 0.8242(2) 0.0209(2) 1. 0 d
H1 H1+ 2 i 0.213(4) 0.156(4) 0.220(5) 1. 0 d
H2 H1+ 2 i 0.242(5) 0.019(4) 0.243(5) 1. 0 d
H3 H1+ 2 i 0.566(5) 0.821(4) 0.973(5) 1. 0 d
H4 H1+ 2 i 0.576(5) 0.127(5) 0.032(6) 1. 0 d

loop_
_atom_type_symbol
_atom_type_oxidation_number
Cu2+ 2.000
P5+ 5.000
Na1+ 1.000
O2- -2.000
H1+ 1.000
